data_4107226
loop_
_publ_author_name
'Natalia B. Shustova'
'Brian D. McCarthy'
'Mircea Dinc\(a'

_publ_section_title
;
 Turn-On Fluorescence in Tetraphenylethylene-Based Metal-Organic
 Frameworks: An Alternative to Aggregation-Induced Emission
;
_journal_name_full 'Journal of the American Chemical Society'
_journal_page_first 20126
_journal_page_last 20129
_journal_paper_doi 10.1021/ja209327q
_journal_volume 133
_journal_year 2011
_chemical_formula_moiety 'C30 H20 O10 Zn2, 4(C5 H11 N O)'
_chemical_formula_sum 'C50 H64 N4 O14 Zn2'
_chemical_formula_weight 1075.79
_chemical_name_systematic
; 
 ? 
;
_space_group_IT_number 14
_symmetry_cell_setting monoclinic
_symmetry_space_group_name_Hall '-P 2ybc'
_symmetry_space_group_name_H-M 'P 1 21/c 1'
_atom_sites_solution_hydrogens geom
_atom_sites_solution_primary direct
_atom_sites_solution_secondary difmap
_audit_creation_method SHELXL-97
_cell_angle_alpha 90.00
_cell_angle_beta 90.003(3)
_cell_angle_gamma 90.00
_cell_formula_units_Z 4
_cell_length_a 13.7007(16)
_cell_length_b 17.152(2)
_cell_length_c 21.461(3)
_cell_measurement_reflns_used 9531
_cell_measurement_temperature 100(2)
_cell_measurement_theta_max 30.53
_cell_measurement_theta_min 2.69
_cell_volume 5043.2(11)
_computing_cell_refinement 'SAINT 7.46A (Bruker-AXS, 2010)'
_computing_data_collection 'APEX2 v2010.7.0 (Bruker-AXS, 2010)'
_computing_data_reduction 'SAINT 7.46A (Bruker-AXS, 2010)'
_computing_molecular_graphics 'Bruker SHELXTL'
_computing_publication_material 'Bruker SHELXTL'
_computing_structure_refinement 'SHELXL-97 (Sheldrick, 2008)'
_computing_structure_solution 'SHELXS-97 (Sheldrick, 2008)'
_diffrn_ambient_temperature 100(2)
_diffrn_detector_area_resol_mean 8.3
_diffrn_measured_fraction_theta_full 0.999
_diffrn_measured_fraction_theta_max 0.999
_diffrn_measurement_device_type 'Bruker Smart APEX2 CCD'
_diffrn_measurement_method '\f and \w scans'
_diffrn_radiation_monochromator graphite
_diffrn_radiation_source 'fine-focus sealed tube'
_diffrn_radiation_type MoK\a
_diffrn_radiation_wavelength 0.71073
_diffrn_reflns_av_R_equivalents 0.0487
_diffrn_reflns_av_sigmaI/netI 0.0379
_diffrn_reflns_limit_h_max 19
_diffrn_reflns_limit_h_min -19
_diffrn_reflns_limit_k_max 23
_diffrn_reflns_limit_k_min -23
_diffrn_reflns_limit_l_max 29
_diffrn_reflns_limit_l_min -29
_diffrn_reflns_number 86022
_diffrn_reflns_theta_full 29.57
_diffrn_reflns_theta_max 29.57
_diffrn_reflns_theta_min 1.19
_exptl_absorpt_coefficient_mu 1.021
_exptl_absorpt_correction_T_max 0.9413
_exptl_absorpt_correction_T_min 0.8873
_exptl_absorpt_correction_type multi-scan
_exptl_absorpt_process_details 'SADABS (Sheldrick, 2009)'
_exptl_crystal_colour yellow
_exptl_crystal_density_diffrn 1.417
_exptl_crystal_description block
_exptl_crystal_F_000 2256
_exptl_crystal_size_max 0.12
_exptl_crystal_size_mid 0.08
_exptl_crystal_size_min 0.06
_refine_diff_density_max 1.254
_refine_diff_density_min -0.829
_refine_diff_density_rms 0.091
_refine_ls_extinction_method none
_refine_ls_goodness_of_fit_ref 1.040
_refine_ls_hydrogen_treatment mixed
_refine_ls_matrix_type full
_refine_ls_number_parameters 672
_refine_ls_number_reflns 14130
_refine_ls_number_restraints 919
_refine_ls_restrained_S_all 1.015
_refine_ls_R_factor_all 0.0668
_refine_ls_R_factor_gt 0.0428
_refine_ls_shift/su_max 0.001
_refine_ls_shift/su_mean 0.000
_refine_ls_structure_factor_coef Fsqd
_refine_ls_weighting_details 'calc w=1/[\s^2^(Fo^2^)+(0.0400P)^2^+8.6745P] where P=(Fo^2^+2Fc^2^)/3'
_refine_ls_weighting_scheme calc
_refine_ls_wR_factor_gt 0.1047
_refine_ls_wR_factor_ref 0.1154
_reflns_number_gt 10471
_reflns_number_total 14130
_reflns_threshold_expression >2sigma(I)
_cod_data_source_file ja209327q_si_002.cif
_cod_data_source_block x11065
_cod_database_code 4107226

loop_
_symmetry_equiv_pos_as_xyz
'x, y, z'
'-x, y+1/2, -z+1/2'
'-x, -y, -z'
'x, -y-1/2, z-1/2'

loop_
_atom_site_label
_atom_site_type_symbol
_atom_site_fract_x
_atom_site_fract_y
_atom_site_fract_z
_atom_site_U_iso_or_equiv
_atom_site_adp_type
_atom_site_occupancy
_atom_site_symmetry_multiplicity
_atom_site_calc_flag
_atom_site_refinement_flags
_atom_site_disorder_assembly
_atom_site_disorder_group
O7 O 1.1402(2) 0.69682(17) 0.42112(14) 0.0211(6) Uani 1 1 d U . .
Zn1 Zn 1.24314(2) 0.83637(2) 0.857581(18) 0.01130(8) Uani 1 1 d U . .
O8 O 1.1409(2) 0.82732(16) 0.42329(13) 0.0179(6) Uani 1 1 d U . .
Zn2 Zn 1.24454(2) 0.66178(2) 0.855422(18) 0.01157(8) Uani 1 1 d U . .
C1 C 0.7441(3) 0.7528(2) 0.63807(12) 0.0130(6) Uani 1 1 d U . .
C11 C 0.8375(3) 0.7542(2) 0.6740(2) 0.0153(8) Uani 1 1 d U . .
C12 C 0.9006(3) 0.6905(2) 0.67431(18) 0.0182(7) Uani 1 1 d U . .
H12 H 0.8842 0.6452 0.6510 0.022 Uiso 1 1 calc R . .
C13 C 0.9865(3) 0.6919(2) 0.70805(18) 0.0180(7) Uani 1 1 d U . .
H13 H 1.0278 0.6474 0.7088 0.022 Uiso 1 1 calc R . .
C14 C 1.0120(3) 0.7584(2) 0.7407(2) 0.0149(8) Uani 1 1 d U . .
C15 C 0.9508(3) 0.8230(2) 0.7403(2) 0.0211(8) Uani 1 1 d U . .
H15 H 0.9693 0.8692 0.7616 0.025 Uiso 1 1 calc R . .
C16 C 0.8624(3) 0.8199(2) 0.70848(19) 0.0193(7) Uani 1 1 d U . .
H16 H 0.8187 0.8628 0.7104 0.023 Uiso 1 1 calc R . .
C17 C 1.1052(3) 0.7605(2) 0.7787(2) 0.0168(8) Uani 1 1 d U . .
O1 O 1.1360(2) 0.82720(17) 0.79354(14) 0.0209(6) Uani 1 1 d U . .
O2 O 1.1422(2) 0.69642(18) 0.79258(14) 0.0204(6) Uani 1 1 d U . .
C21 C 0.6530(3) 0.75143(19) 0.6756(2) 0.0135(8) Uani 1 1 d U . .
C22 C 0.6337(3) 0.6872(2) 0.71384(18) 0.0181(7) Uani 1 1 d U . .
H22 H 0.6804 0.6466 0.7177 0.022 Uiso 1 1 calc R . .
C23 C 0.5464(3) 0.6829(2) 0.74613(19) 0.0182(7) Uani 1 1 d U . .
H23 H 0.5327 0.6382 0.7708 0.022 Uiso 1 1 calc R . .
C24 C 0.4784(3) 0.7431(2) 0.7430(2) 0.0165(8) Uani 1 1 d U . .
C25 C 0.5002(3) 0.8087(2) 0.70706(18) 0.0188(7) Uani 1 1 d U . .
H25 H 0.4561 0.8514 0.7062 0.023 Uiso 1 1 calc R . .
C26 C 0.5862(3) 0.8120(2) 0.67246(18) 0.0177(7) Uani 1 1 d U . .
H26 H 0.5991 0.8559 0.6467 0.021 Uiso 1 1 calc R . .
C27 C 0.3846(3) 0.7392(2) 0.7789(2) 0.0159(8) Uani 1 1 d U . .
O3 O 0.3461(2) 0.80278(17) 0.79461(14) 0.0203(6) Uani 1 1 d U . .
O4 O 0.3535(2) 0.67222(17) 0.79210(14) 0.0204(6) Uani 1 1 d U . .
C2 C 0.7436(3) 0.7534(2) 0.57544(13) 0.0136(7) Uani 1 1 d U . .
C31 C 0.6508(3) 0.74970(19) 0.5394(2) 0.0135(8) Uani 1 1 d U . .
C32 C 0.5884(3) 0.6869(2) 0.54562(19) 0.0235(9) Uani 1 1 d U . .
H32 H 0.6048 0.6455 0.5731 0.028 Uiso 1 1 calc R . .
C33 C 0.5022(3) 0.6839(2) 0.51215(19) 0.0223(8) Uani 1 1 d U . .
H33 H 0.4606 0.6399 0.5161 0.027 Uiso 1 1 calc R . .
C34 C 0.4763(3) 0.7441(2) 0.4731(2) 0.0154(8) Uani 1 1 d U . .
C35 C 0.5387(3) 0.8066(2) 0.4661(2) 0.0238(9) Uani 1 1 d U . .
H35 H 0.5213 0.8485 0.4394 0.029 Uiso 1 1 calc R . .
C36 C 0.6269(3) 0.8086(2) 0.49794(19) 0.0222(8) Uani 1 1 d U . .
H36 H 0.6710 0.8506 0.4913 0.027 Uiso 1 1 calc R . .
C37 C 0.3840(3) 0.7421(2) 0.4363(2) 0.0146(8) Uani 1 1 d U . .
O5 O 0.3474(2) 0.67569(16) 0.42493(14) 0.0187(6) Uani 1 1 d U . .
O6 O 0.3491(2) 0.80600(16) 0.41840(14) 0.0197(6) Uani 1 1 d U . .
C41 C 0.8360(3) 0.7566(2) 0.5391(2) 0.0119(8) Uani 1 1 d U . .
C42 C 0.8716(3) 0.6900(2) 0.50922(19) 0.0202(8) Uani 1 1 d U . .
H42 H 0.8352 0.6429 0.5106 0.024 Uiso 1 1 calc R . .
C43 C 0.9587(3) 0.6921(2) 0.47795(19) 0.0196(8) Uani 1 1 d U . .
H43 H 0.9826 0.6458 0.4591 0.024 Uiso 1 1 calc R . .
C44 C 1.0127(3) 0.7600(2) 0.4730(2) 0.0134(8) Uani 1 1 d U . .
C45 C 0.9771(3) 0.8270(2) 0.50172(17) 0.0182(7) Uani 1 1 d U . .
H45 H 1.0131 0.8742 0.4991 0.022 Uiso 1 1 calc R . .
C46 C 0.8892(3) 0.8253(2) 0.53424(18) 0.0202(8) Uani 1 1 d U . .
H46 H 0.8654 0.8716 0.5533 0.024 Uiso 1 1 calc R . .
C47 C 1.1054(3) 0.7617(2) 0.4366(2) 0.0155(8) Uani 1 1 d U . .
O9 O 1.2442(2) 0.95185(14) 0.86133(12) 0.0204(5) Uani 1 1 d DU . .
H9A H 1.226(3) 0.973(2) 0.8941(12) 0.031 Uiso 1 1 d D . .
H9B H 1.241(4) 0.977(2) 0.8292(12) 0.031 Uiso 1 1 d D . .
O10 O 1.24179(19) 0.54546(14) 0.85735(13) 0.0209(5) Uani 1 1 d DU . .
H10A H 1.262(3) 0.525(2) 0.8905(12) 0.031 Uiso 1 1 d D . .
H10B H 1.255(4) 0.516(2) 0.8256(13) 0.031 Uiso 1 1 d D . .
N1S N 0.1123(2) 0.0570(2) 0.67892(16) 0.0283(7) Uani 1 1 d DU . .
C1S C 0.1369(3) 0.0247(2) 0.73289(19) 0.0270(8) Uani 1 1 d DU . .
H1S H 0.0878 -0.0033 0.7547 0.032 Uiso 1 1 calc R . .
O1S O 0.2194(2) 0.02821(16) 0.75706(14) 0.0294(6) Uani 1 1 d DU . .
C2S C 0.1881(3) 0.0978(2) 0.6414(2) 0.0331(8) Uani 1 1 d DU . .
H2S1 H 0.1797 0.0842 0.5969 0.040 Uiso 1 1 calc R . .
H2S2 H 0.2536 0.0798 0.6546 0.040 Uiso 1 1 calc R . .
C3S C 0.1823(4) 0.1851(2) 0.6487(2) 0.0390(10) Uani 1 1 d DU . .
H3S1 H 0.1161 0.2028 0.6387 0.059 Uiso 1 1 calc R . .
H3S2 H 0.2290 0.2100 0.6204 0.059 Uiso 1 1 calc R . .
H3S3 H 0.1981 0.1993 0.6918 0.059 Uiso 1 1 calc R . .
C4S C 0.0130(3) 0.0521(3) 0.6556(2) 0.0358(10) Uani 1 1 d DU . .
H4S1 H -0.0073 0.1043 0.6405 0.043 Uiso 1 1 calc R . .
H4S2 H -0.0309 0.0375 0.6903 0.043 Uiso 1 1 calc R . .
C5S C 0.0008(3) -0.0055(3) 0.6038(3) 0.0406(11) Uani 1 1 d DU . .
H5S1 H 0.0500 0.0043 0.5716 0.061 Uiso 1 1 calc R . .
H5S2 H -0.0646 0.0000 0.5857 0.061 Uiso 1 1 calc R . .
H5S3 H 0.0088 -0.0584 0.6202 0.061 Uiso 1 1 calc R . .
N1T N 0.1563(3) 0.9177(2) 0.05627(17) 0.0341(8) Uani 1 1 d DU . .
C1T C 0.1970(3) 0.9441(2) 0.00390(19) 0.0304(9) Uani 1 1 d DU . .
H1T H 0.2571 0.9215 -0.0088 0.037 Uiso 1 1 calc R . .
O1T O 0.1622(3) 0.99561(18) -0.02912(14) 0.0360(8) Uani 1 1 d DU . .
C2T C 0.0608(4) 0.9458(3) 0.0769(2) 0.0443(12) Uani 1 1 d DU . .
H2T1 H 0.0229 0.9008 0.0926 0.053 Uiso 1 1 calc R . .
H2T2 H 0.0256 0.9669 0.0402 0.053 Uiso 1 1 calc R . .
C3T C 0.0625(4) 1.0071(3) 0.1262(2) 0.0444(12) Uani 1 1 d DU . .
H3T1 H 0.0917 0.9857 0.1642 0.067 Uiso 1 1 calc R . .
H3T2 H -0.0044 1.0242 0.1350 0.067 Uiso 1 1 calc R . .
H3T3 H 0.1012 1.0516 0.1118 0.067 Uiso 1 1 calc R . .
C4T C 0.1980(5) 0.8499(3) 0.0866(2) 0.0494(14) Uani 1 1 d DU . .
H4T1 H 0.2415 0.8230 0.0567 0.059 Uiso 1 1 calc R . .
H4T2 H 0.1446 0.8135 0.0975 0.059 Uiso 1 1 calc R . .
C5T C 0.2557(4) 0.8681(3) 0.1452(2) 0.0456(12) Uani 1 1 d DU . .
H5T1 H 0.3180 0.8923 0.1338 0.068 Uiso 1 1 calc R . .
H5T2 H 0.2682 0.8197 0.1681 0.068 Uiso 1 1 calc R . .
H5T3 H 0.2183 0.9040 0.1715 0.068 Uiso 1 1 calc R . .
N1U N 0.4164(3) 0.4437(2) 0.68976(17) 0.0341(8) Uani 1 1 d DU . .
C1U C 0.3734(3) 0.4829(2) 0.73430(19) 0.0268(9) Uani 1 1 d DU . .
H1U H 0.4078 0.5262 0.7511 0.032 Uiso 1 1 calc R . .
O1U O 0.2922(2) 0.46869(17) 0.75632(14) 0.0308(7) Uani 1 1 d DU . .
C2U C 0.3736(4) 0.3729(2) 0.66492(18) 0.0395(10) Uani 1 1 d DU . .
H2U1 H 0.3390 0.3448 0.6987 0.047 Uiso 1 1 calc R . .
H2U2 H 0.4261 0.3385 0.6491 0.047 Uiso 1 1 calc R . .
C3U C 0.3045(4) 0.3901(3) 0.6140(3) 0.0544(14) Uani 1 1 d DU . .
H3U1 H 0.2536 0.4254 0.6292 0.082 Uiso 1 1 calc R . .
H3U2 H 0.2746 0.3414 0.5995 0.082 Uiso 1 1 calc R . .
H3U3 H 0.3395 0.4148 0.5794 0.082 Uiso 1 1 calc R . .
C4U C 0.5154(3) 0.4650(3) 0.6677(2) 0.0431(12) Uani 1 1 d DU . .
H4U1 H 0.5579 0.4184 0.6701 0.052 Uiso 1 1 calc R . .
H4U2 H 0.5429 0.5050 0.6960 0.052 Uiso 1 1 calc R . .
C5U C 0.5171(4) 0.4957(3) 0.6025(3) 0.0503(13) Uani 1 1 d DU . .
H5U1 H 0.4880 0.4571 0.5744 0.075 Uiso 1 1 calc R . .
H5U2 H 0.5847 0.5058 0.5900 0.075 Uiso 1 1 calc R . .
H5U3 H 0.4796 0.5443 0.6004 0.075 Uiso 1 1 calc R . .
N1V N 0.3275(7) 0.5885(4) 0.0526(4) 0.0455(15) Uani 0.705(11) 1 d PDU A 1
C1V C 0.2850(16) 0.5553(12) 0.0039(10) 0.0444(17) Uani 0.705(11) 1 d PDU A 1
H1V H 0.2208 0.5719 -0.0063 0.053 Uiso 0.705(11) 1 calc PR A 1
O1V O 0.3227(6) 0.5037(5) -0.0298(4) 0.0360(17) Uani 0.705(11) 1 d PDU A 1
C2V C 0.4280(6) 0.5673(5) 0.0696(4) 0.0510(18) Uani 0.705(11) 1 d PDU A 1
H2V1 H 0.4613 0.6138 0.0869 0.061 Uiso 0.705(11) 1 calc PR A 1
H2V2 H 0.4636 0.5513 0.0316 0.061 Uiso 0.705(11) 1 calc PR A 1
C3V C 0.4332(11) 0.5024(10) 0.1165(7) 0.050(3) Uani 0.705(11) 1 d PDU A 1
H3V1 H 0.5017 0.4902 0.1254 0.075 Uiso 0.705(11) 1 calc PR A 1
H3V2 H 0.4006 0.4561 0.0998 0.075 Uiso 0.705(11) 1 calc PR A 1
H3V3 H 0.4007 0.5187 0.1551 0.075 Uiso 0.705(11) 1 calc PR A 1
C4V C 0.2803(9) 0.6554(4) 0.0843(4) 0.058(3) Uani 0.705(11) 1 d PDU A 1
H4V1 H 0.3296 0.6970 0.0902 0.070 Uiso 0.705(11) 1 calc PR A 1
H4V2 H 0.2288 0.6764 0.0566 0.070 Uiso 0.705(11) 1 calc PR A 1
C5V C 0.2364(7) 0.6377(6) 0.1450(4) 0.0384(18) Uani 0.705(11) 1 d PDU A 1
H5V1 H 0.2055 0.6847 0.1618 0.058 Uiso 0.705(11) 1 calc PR A 1
H5V2 H 0.2872 0.6198 0.1738 0.058 Uiso 0.705(11) 1 calc PR A 1
H5V3 H 0.1872 0.5967 0.1400 0.058 Uiso 0.705(11) 1 calc PR A 1
N1W N 0.3397(16) 0.5659(11) 0.0502(9) 0.0455(15) Uani 0.295(11) 1 d PDU A 2
C1W C 0.288(4) 0.554(3) -0.001(2) 0.0444(17) Uani 0.295(11) 1 d PDU A 2
H1W H 0.2455 0.5943 -0.0144 0.053 Uiso 0.295(11) 1 calc PR A 2
O1W O 0.2898(16) 0.4931(12) -0.0326(10) 0.0360(17) Uani 0.295(11) 1 d PDU A 2
C2W C 0.4363(12) 0.5271(12) 0.0563(8) 0.0510(18) Uani 0.295(11) 1 d PDU A 2
H2W1 H 0.4882 0.5635 0.0428 0.061 Uiso 0.295(11) 1 calc PR A 2
H2W2 H 0.4384 0.4809 0.0287 0.061 Uiso 0.295(11) 1 calc PR A 2
C3W C 0.455(3) 0.502(3) 0.1224(14) 0.050(3) Uani 0.295(11) 1 d PDU A 2
H3W1 H 0.5198 0.4783 0.1252 0.075 Uiso 0.295(11) 1 calc PR A 2
H3W2 H 0.4053 0.4644 0.1352 0.075 Uiso 0.295(11) 1 calc PR A 2
H3W3 H 0.4522 0.5479 0.1498 0.075 Uiso 0.295(11) 1 calc PR A 2
C4W C 0.323(2) 0.6377(10) 0.0859(10) 0.058(3) Uani 0.295(11) 1 d PDU A 2
H4W1 H 0.2898 0.6764 0.0592 0.070 Uiso 0.295(11) 1 calc PR A 2
H4W2 H 0.3869 0.6599 0.0986 0.070 Uiso 0.295(11) 1 calc PR A 2
C5W C 0.2623(19) 0.6226(17) 0.1433(12) 0.0384(18) Uani 0.295(11) 1 d PDU A 2
H5W1 H 0.2502 0.6719 0.1650 0.058 Uiso 0.295(11) 1 calc PR A 2
H5W2 H 0.2971 0.5868 0.1710 0.058 Uiso 0.295(11) 1 calc PR A 2
H5W3 H 0.1999 0.5993 0.1310 0.058 Uiso 0.295(11) 1 calc PR A 2

loop_
_atom_site_aniso_label
_atom_site_aniso_U_11
_atom_site_aniso_U_22
_atom_site_aniso_U_33
_atom_site_aniso_U_23
_atom_site_aniso_U_13
_atom_site_aniso_U_12
O7 0.0151(14) 0.0261(14) 0.0221(14) -0.0016(11) 0.0061(11) 0.0025(11)
Zn1 0.00744(17) 0.01447(17) 0.01198(17) 0.00016(14) -0.00025(15) 0.00027(13)
O8 0.0141(13) 0.0224(13) 0.0170(13) 0.0002(10) 0.0047(10) -0.0015(10)
Zn2 0.00717(17) 0.01511(17) 0.01243(17) -0.00009(14) -0.00003(15) -0.00008(13)
C1 0.0052(18) 0.0207(11) 0.0132(11) -0.0002(14) -0.0001(19) 0.0001(11)
C11 0.0109(18) 0.0250(18) 0.0101(18) 0.0015(13) -0.0011(13) 0.0032(13)
C12 0.0153(17) 0.0232(17) 0.0160(17) -0.0016(14) -0.0039(14) 0.0003(13)
C13 0.0142(16) 0.0227(17) 0.0172(17) -0.0019(14) -0.0020(14) 0.0035(13)
C14 0.0139(18) 0.0212(17) 0.0097(17) 0.0020(13) -0.0042(14) -0.0019(14)
C15 0.0156(18) 0.0236(18) 0.024(2) -0.0053(15) -0.0030(15) 0.0006(14)
C16 0.0118(17) 0.0232(17) 0.0228(18) -0.0034(14) -0.0033(14) 0.0030(13)
C17 0.0076(17) 0.0286(19) 0.0141(19) 0.0033(14) -0.0010(13) -0.0014(14)
O1 0.0160(14) 0.0275(14) 0.0192(13) -0.0009(11) -0.0080(11) -0.0002(11)
O2 0.0150(13) 0.0299(15) 0.0164(13) 0.0061(11) -0.0070(11) 0.0014(11)
C21 0.0092(17) 0.0214(17) 0.0097(17) -0.0031(12) 0.0004(13) -0.0023(13)
C22 0.0128(17) 0.0217(17) 0.0197(18) 0.0019(13) 0.0025(14) 0.0008(13)
C23 0.0158(18) 0.0203(17) 0.0186(18) 0.0037(13) 0.0038(14) -0.0020(13)
C24 0.0087(16) 0.0259(19) 0.0149(19) -0.0021(14) 0.0027(14) -0.0002(13)
C25 0.0130(17) 0.0265(18) 0.0168(17) -0.0013(14) 0.0002(14) 0.0022(13)
C26 0.0160(17) 0.0228(17) 0.0144(17) 0.0013(14) 0.0004(14) 0.0007(13)
C27 0.0113(18) 0.0262(18) 0.0100(17) -0.0016(14) -0.0005(13) -0.0009(14)
O3 0.0162(14) 0.0222(13) 0.0226(14) -0.0004(11) 0.0033(11) 0.0028(11)
O4 0.0130(13) 0.0264(14) 0.0219(14) -0.0004(11) 0.0027(11) -0.0043(11)
C2 0.0105(19) 0.0158(11) 0.0143(11) 0.0010(13) 0.0011(13) 0.0015(11)
C31 0.0077(17) 0.0207(17) 0.0122(17) -0.0011(12) 0.0000(13) 0.0010(13)
C32 0.023(2) 0.0230(17) 0.0247(19) 0.0118(14) -0.0098(16) -0.0066(15)
C33 0.0172(18) 0.0214(17) 0.028(2) 0.0059(14) -0.0048(15) -0.0073(13)
C34 0.0082(16) 0.0212(17) 0.0170(19) 0.0011(13) 0.0017(14) 0.0005(13)
C35 0.0203(19) 0.0242(18) 0.027(2) 0.0096(15) -0.0129(16) -0.0049(14)
C36 0.0157(18) 0.0227(18) 0.028(2) 0.0082(14) -0.0079(15) -0.0081(14)
C37 0.0109(17) 0.0212(17) 0.0117(17) -0.0012(13) 0.0005(13) 0.0002(13)
O5 0.0128(13) 0.0240(13) 0.0194(13) -0.0028(11) -0.0071(11) -0.0044(10)
O6 0.0148(13) 0.0215(13) 0.0227(14) 0.0002(11) -0.0074(11) 0.0024(10)
C41 0.0079(17) 0.0197(16) 0.0083(16) 0.0027(12) -0.0011(12) 0.0015(12)
C42 0.0154(18) 0.0194(17) 0.0256(19) -0.0025(13) 0.0054(15) -0.0065(13)
C43 0.0198(18) 0.0163(16) 0.0228(19) -0.0039(13) 0.0069(15) 0.0004(13)
C44 0.0105(17) 0.0193(16) 0.0106(17) 0.0058(13) 0.0002(13) 0.0002(13)
C45 0.0153(17) 0.0186(15) 0.0207(17) 0.0003(13) 0.0064(14) -0.0014(12)
C46 0.0152(18) 0.0213(16) 0.0240(18) -0.0039(14) 0.0059(14) -0.0005(13)
C47 0.0108(17) 0.0238(17) 0.0119(18) -0.0006(14) -0.0020(13) 0.0005(13)
O9 0.0258(14) 0.0187(11) 0.0167(12) 0.0026(9) 0.0006(12) 0.0019(10)
O10 0.0237(13) 0.0163(11) 0.0226(12) -0.0009(10) 0.0013(12) 0.0018(10)
N1S 0.0304(18) 0.0282(16) 0.0263(17) -0.0009(13) -0.0076(14) 0.0032(14)
C1S 0.033(2) 0.0229(18) 0.025(2) -0.0008(15) 0.0039(17) -0.0016(16)
O1S 0.0339(16) 0.0261(14) 0.0280(15) 0.0051(12) -0.0112(13) -0.0060(12)
C2S 0.039(2) 0.034(2) 0.0263(19) 0.0052(17) -0.003(2) 0.0027(17)
C3S 0.055(3) 0.033(2) 0.029(2) 0.0036(17) -0.001(2) -0.0070(19)
C4S 0.029(2) 0.039(2) 0.039(2) -0.0114(19) -0.0086(18) 0.0140(17)
C5S 0.035(2) 0.043(2) 0.045(3) -0.017(2) -0.014(2) 0.0037(19)
N1T 0.043(2) 0.0352(19) 0.0239(18) 0.0035(14) 0.0002(16) 0.0000(16)
C1T 0.039(2) 0.026(2) 0.027(2) -0.0026(16) 0.0051(17) 0.0044(17)
O1T 0.054(2) 0.0283(15) 0.0258(15) 0.0000(13) 0.0045(15) 0.0085(14)
C2T 0.038(3) 0.058(3) 0.036(3) 0.003(2) 0.008(2) -0.011(2)
C3T 0.050(3) 0.043(3) 0.041(3) -0.001(2) 0.004(2) 0.006(2)
C4T 0.069(4) 0.050(3) 0.029(2) 0.013(2) -0.017(2) -0.004(3)
C5T 0.037(3) 0.056(3) 0.044(3) -0.004(2) -0.004(3) -0.006(2)
N1U 0.045(2) 0.0244(16) 0.0325(19) -0.0018(14) 0.0112(16) 0.0044(15)
C1U 0.032(2) 0.0241(19) 0.024(2) -0.0021(15) 0.0032(17) 0.0040(16)
O1U 0.0367(17) 0.0268(15) 0.0290(16) -0.0077(12) 0.0093(13) -0.0051(12)
C2U 0.070(3) 0.0250(18) 0.0241(19) -0.0018(15) 0.005(2) 0.0064(19)
C3U 0.050(3) 0.043(3) 0.070(4) 0.003(3) -0.017(3) 0.001(2)
C4U 0.033(2) 0.052(3) 0.044(3) 0.007(2) 0.014(2) 0.021(2)
C5U 0.046(3) 0.045(3) 0.060(3) 0.021(3) 0.007(3) -0.004(2)
N1V 0.088(4) 0.024(4) 0.025(2) -0.005(3) 0.000(2) -0.008(3)
C1V 0.079(4) 0.031(2) 0.024(4) 0.003(2) -0.009(3) 0.008(2)
O1V 0.054(5) 0.025(3) 0.0297(19) -0.0048(18) -0.015(3) 0.003(3)
C2V 0.059(4) 0.058(5) 0.036(4) -0.009(3) 0.002(3) -0.025(4)
C3V 0.053(8) 0.044(3) 0.052(4) -0.015(3) -0.003(4) -0.012(5)
C4V 0.107(8) 0.016(3) 0.051(3) 0.001(3) 0.019(5) -0.007(3)
C5V 0.034(6) 0.043(5) 0.037(3) 0.003(3) 0.009(4) 0.007(3)
N1W 0.088(4) 0.024(4) 0.025(2) -0.005(3) 0.000(2) -0.008(3)
C1W 0.079(4) 0.031(2) 0.024(4) 0.003(2) -0.009(3) 0.008(2)
O1W 0.054(5) 0.025(3) 0.0297(19) -0.0048(18) -0.015(3) 0.003(3)
C2W 0.059(4) 0.058(5) 0.036(4) -0.009(3) 0.002(3) -0.025(4)
C3W 0.053(8) 0.044(3) 0.052(4) -0.015(3) -0.003(4) -0.012(5)
C4W 0.107(8) 0.016(3) 0.051(3) 0.001(3) 0.019(5) -0.007(3)
C5W 0.034(6) 0.043(5) 0.037(3) 0.003(3) 0.009(4) 0.007(3)

loop_
_atom_type_symbol
_atom_type_description
_atom_type_scat_dispersion_real
_atom_type_scat_dispersion_imag
_atom_type_scat_source
C C 0.0033 0.0016 'International Tables Vol C Tables 4.2.6.8 and 6.1.1.4'
H H 0.0000 0.0000 'International Tables Vol C Tables 4.2.6.8 and 6.1.1.4'
N N 0.0061 0.0033 'International Tables Vol C Tables 4.2.6.8 and 6.1.1.4'
O O 0.0106 0.0060 'International Tables Vol C Tables 4.2.6.8 and 6.1.1.4'
Zn Zn 0.2839 1.4301 'International Tables Vol C Tables 4.2.6.8 and 6.1.1.4'

loop_
_geom_angle_atom_site_label_1
_geom_angle_atom_site_label_2
_geom_angle_atom_site_label_3
_geom_angle
_geom_angle_site_symmetry_1
_geom_angle_site_symmetry_3
C47 O7 Zn1 133.3(3) . 4_575
O9 Zn1 O1 96.37(11) . .
O9 Zn1 O3 107.72(12) . 1_655
O1 Zn1 O3 91.71(12) . 1_655
O9 Zn1 O5 93.86(11) . 4_676
O1 Zn1 O5 169.48(13) . 4_676
O3 Zn1 O5 87.51(11) 1_655 4_676
O9 Zn1 O7 104.85(12) . 4_576
O1 Zn1 O7 86.03(11) . 4_576
O3 Zn1 O7 147.39(13) 1_655 4_576
O5 Zn1 O7 88.98(12) 4_676 4_576
O9 Zn1 Zn2 178.36(8) . .
O1 Zn1 Zn2 85.19(8) . .
O3 Zn1 Zn2 72.70(8) 1_655 .
O5 Zn1 Zn2 84.56(8) 4_676 .
O7 Zn1 Zn2 74.70(8) 4_576 .
C47 O8 Zn2 120.8(3) . 4_575
O10 Zn2 O4 96.67(11) . 1_655
O10 Zn2 O2 107.02(12) . .
O4 Zn2 O2 92.13(11) 1_655 .
O10 Zn2 O8 93.64(11) . 4_576
O4 Zn2 O8 169.13(13) 1_655 4_576
O2 Zn2 O8 88.10(11) . 4_576
O10 Zn2 O6 105.64(11) . 4_676
O4 Zn2 O6 84.45(11) 1_655 4_676
O2 Zn2 O6 147.34(13) . 4_676
O8 Zn2 O6 89.50(11) 4_576 4_676
O10 Zn2 Zn1 177.47(8) . .
O4 Zn2 Zn1 85.79(8) 1_655 .
O2 Zn2 Zn1 73.37(9) . .
O8 Zn2 Zn1 83.86(8) 4_576 .
O6 Zn2 Zn1 73.99(8) 4_676 .
C2 C1 C21 122.5(4) . .
C2 C1 C11 121.3(4) . .
C21 C1 C11 116.2(2) . .
C16 C11 C12 118.8(4) . .
C16 C11 C1 119.8(3) . .
C12 C11 C1 121.4(4) . .
C13 C12 C11 121.1(4) . .
C13 C12 H12 119.5 . .
C11 C12 H12 119.5 . .
C12 C13 C14 119.7(4) . .
C12 C13 H13 120.1 . .
C14 C13 H13 120.1 . .
C13 C14 C15 120.0(4) . .
C13 C14 C17 120.4(4) . .
C15 C14 C17 119.5(4) . .
C14 C15 C16 119.9(4) . .
C14 C15 H15 120.1 . .
C16 C15 H15 120.1 . .
C11 C16 C15 120.3(4) . .
C11 C16 H16 119.8 . .
C15 C16 H16 119.8 . .
O2 C17 O1 127.2(4) . .
O2 C17 C14 116.7(4) . .
O1 C17 C14 116.1(4) . .
C17 O1 Zn1 119.1(3) . .
C17 O2 Zn2 134.1(3) . .
C26 C21 C22 119.6(4) . .
C26 C21 C1 121.1(4) . .
C22 C21 C1 119.3(3) . .
C23 C22 C21 120.0(4) . .
C23 C22 H22 120.0 . .
C21 C22 H22 120.0 . .
C22 C23 C24 120.9(4) . .
C22 C23 H23 119.5 . .
C24 C23 H23 119.5 . .
C23 C24 C25 118.8(4) . .
C23 C24 C27 121.0(4) . .
C25 C24 C27 120.2(4) . .
C26 C25 C24 120.5(4) . .
C26 C25 H25 119.7 . .
C24 C25 H25 119.7 . .
C21 C26 C25 120.1(4) . .
C21 C26 H26 120.0 . .
C25 C26 H26 120.0 . .
O3 C27 O4 126.1(4) . .
O3 C27 C24 117.3(4) . .
O4 C27 C24 116.6(4) . .
C27 O3 Zn1 135.6(3) . 1_455
C27 O4 Zn2 118.8(3) . 1_455
C1 C2 C41 121.3(4) . .
C1 C2 C31 121.6(4) . .
C41 C2 C31 117.1(2) . .
C32 C31 C36 119.0(4) . .
C32 C31 C2 120.7(4) . .
C36 C31 C2 120.3(3) . .
C31 C32 C33 120.4(4) . .
C31 C32 H32 119.8 . .
C33 C32 H32 119.8 . .
C34 C33 C32 120.6(4) . .
C34 C33 H33 119.7 . .
C32 C33 H33 119.7 . .
C33 C34 C35 119.3(4) . .
C33 C34 C37 121.6(4) . .
C35 C34 C37 119.1(4) . .
C34 C35 C36 120.3(4) . .
C34 C35 H35 119.8 . .
C36 C35 H35 119.8 . .
C31 C36 C35 120.2(4) . .
C31 C36 H36 119.9 . .
C35 C36 H36 119.9 . .
O6 C37 O5 125.1(4) . .
O6 C37 C34 117.6(3) . .
O5 C37 C34 117.2(3) . .
C37 O5 Zn1 120.2(3) . 4_475
C37 O6 Zn2 134.8(3) . 4_475
C46 C41 C42 118.4(4) . .
C46 C41 C2 121.1(3) . .
C42 C41 C2 120.5(3) . .
C43 C42 C41 120.4(4) . .
C43 C42 H42 119.8 . .
C41 C42 H42 119.8 . .
C42 C43 C44 121.8(4) . .
C42 C43 H43 119.1 . .
C44 C43 H43 119.1 . .
C43 C44 C45 118.2(4) . .
C43 C44 C47 120.8(4) . .
C45 C44 C47 121.0(3) . .
C46 C45 C44 120.5(3) . .
C46 C45 H45 119.7 . .
C44 C45 H45 119.7 . .
C41 C46 C45 120.6(4) . .
C41 C46 H46 119.7 . .
C45 C46 H46 119.7 . .
O7 C47 O8 125.8(4) . .
O7 C47 C44 116.4(4) . .
O8 C47 C44 117.7(4) . .
Zn1 O9 H9A 118(3) . .
Zn1 O9 H9B 120(3) . .
H9A O9 H9B 118(3) . .
Zn2 O10 H10A 116(3) . .
Zn2 O10 H10B 124(3) . .
H10A O10 H10B 111(3) . .
C1S N1S C4S 121.0(4) . .
C1S N1S C2S 119.4(3) . .
C4S N1S C2S 119.6(3) . .
O1S C1S N1S 125.0(4) . .
O1S C1S H1S 117.5 . .
N1S C1S H1S 117.5 . .
N1S C2S C3S 112.0(4) . .
N1S C2S H2S1 109.2 . .
C3S C2S H2S1 109.2 . .
N1S C2S H2S2 109.2 . .
C3S C2S H2S2 109.2 . .
H2S1 C2S H2S2 107.9 . .
C2S C3S H3S1 109.5 . .
C2S C3S H3S2 109.5 . .
H3S1 C3S H3S2 109.5 . .
C2S C3S H3S3 109.5 . .
H3S1 C3S H3S3 109.5 . .
H3S2 C3S H3S3 109.5 . .
N1S C4S C5S 113.5(3) . .
N1S C4S H4S1 108.9 . .
C5S C4S H4S1 108.9 . .
N1S C4S H4S2 108.9 . .
C5S C4S H4S2 108.9 . .
H4S1 C4S H4S2 107.7 . .
C4S C5S H5S1 109.5 . .
C4S C5S H5S2 109.5 . .
H5S1 C5S H5S2 109.5 . .
C4S C5S H5S3 109.5 . .
H5S1 C5S H5S3 109.5 . .
H5S2 C5S H5S3 109.5 . .
C1T N1T C4T 119.0(4) . .
C1T N1T C2T 121.1(4) . .
C4T N1T C2T 118.8(4) . .
O1T C1T N1T 124.6(4) . .
O1T C1T H1T 117.7 . .
N1T C1T H1T 117.7 . .
N1T C2T C3T 115.7(4) . .
N1T C2T H2T1 108.4 . .
C3T C2T H2T1 108.4 . .
N1T C2T H2T2 108.4 . .
C3T C2T H2T2 108.4 . .
H2T1 C2T H2T2 107.4 . .
C2T C3T H3T1 109.5 . .
C2T C3T H3T2 109.5 . .
H3T1 C3T H3T2 109.5 . .
C2T C3T H3T3 109.5 . .
H3T1 C3T H3T3 109.5 . .
H3T2 C3T H3T3 109.5 . .
N1T C4T C5T 114.4(4) . .
N1T C4T H4T1 108.7 . .
C5T C4T H4T1 108.7 . .
N1T C4T H4T2 108.7 . .
C5T C4T H4T2 108.7 . .
H4T1 C4T H4T2 107.6 . .
C4T C5T H5T1 109.5 . .
C4T C5T H5T2 109.5 . .
H5T1 C5T H5T2 109.5 . .
C4T C5T H5T3 109.5 . .
H5T1 C5T H5T3 109.5 . .
H5T2 C5T H5T3 109.5 . .
C1U N1U C2U 121.2(4) . .
C1U N1U C4U 121.2(4) . .
C2U N1U C4U 117.3(4) . .
O1U C1U N1U 125.7(4) . .
O1U C1U H1U 117.1 . .
N1U C1U H1U 117.1 . .
N1U C2U C3U 111.3(4) . .
N1U C2U H2U1 109.4 . .
C3U C2U H2U1 109.4 . .
N1U C2U H2U2 109.4 . .
C3U C2U H2U2 109.4 . .
H2U1 C2U H2U2 108.0 . .
C2U C3U H3U1 109.5 . .
C2U C3U H3U2 109.5 . .
H3U1 C3U H3U2 109.5 . .
C2U C3U H3U3 109.5 . .
H3U1 C3U H3U3 109.5 . .
H3U2 C3U H3U3 109.5 . .
N1U C4U C5U 113.5(4) . .
N1U C4U H4U1 108.9 . .
C5U C4U H4U1 108.9 . .
N1U C4U H4U2 108.9 . .
C5U C4U H4U2 108.9 . .
H4U1 C4U H4U2 107.7 . .
C4U C5U H5U1 109.5 . .
C4U C5U H5U2 109.5 . .
H5U1 C5U H5U2 109.5 . .
C4U C5U H5U3 109.5 . .
H5U1 C5U H5U3 109.5 . .
H5U2 C5U H5U3 109.5 . .
C1V N1V C2V 120.1(8) . .
C1V N1V C4V 120.2(8) . .
C2V N1V C4V 119.1(7) . .
O1V C1V N1V 125.2(11) . .
O1V C1V H1V 117.4 . .
N1V C1V H1V 117.4 . .
N1V C2V C3V 113.3(7) . .
N1V C2V H2V1 108.9 . .
C3V C2V H2V1 108.9 . .
N1V C2V H2V2 108.9 . .
C3V C2V H2V2 108.9 . .
H2V1 C2V H2V2 107.7 . .
C2V C3V H3V1 109.5 . .
C2V C3V H3V2 109.5 . .
H3V1 C3V H3V2 109.5 . .
C2V C3V H3V3 109.5 . .
H3V1 C3V H3V3 109.5 . .
H3V2 C3V H3V3 109.5 . .
C5V C4V N1V 115.3(6) . .
C5V C4V H4V1 108.5 . .
N1V C4V H4V1 108.5 . .
C5V C4V H4V2 108.5 . .
N1V C4V H4V2 108.5 . .
H4V1 C4V H4V2 107.5 . .
C4V C5V H5V1 109.5 . .
C4V C5V H5V2 109.5 . .
H5V1 C5V H5V2 109.5 . .
C4V C5V H5V3 109.5 . .
H5V1 C5V H5V3 109.5 . .
H5V2 C5V H5V3 109.5 . .
C1W N1W C4W 118.9(15) . .
C1W N1W C2W 118.8(17) . .
C4W N1W C2W 117.7(15) . .
O1W C1W N1W 125(2) . .
O1W C1W H1W 117.5 . .
N1W C1W H1W 117.5 . .
N1W C2W C3W 111.3(17) . .
N1W C2W H2W1 109.4 . .
C3W C2W H2W1 109.4 . .
N1W C2W H2W2 109.4 . .
C3W C2W H2W2 109.4 . .
H2W1 C2W H2W2 108.0 . .
C2W C3W H3W1 109.5 . .
C2W C3W H3W2 109.5 . .
H3W1 C3W H3W2 109.5 . .
C2W C3W H3W3 109.5 . .
H3W1 C3W H3W3 109.5 . .
H3W2 C3W H3W3 109.5 . .
N1W C4W C5W 111.6(15) . .
N1W C4W H4W1 109.3 . .
C5W C4W H4W1 109.3 . .
N1W C4W H4W2 109.3 . .
C5W C4W H4W2 109.3 . .
H4W1 C4W H4W2 108.0 . .
C4W C5W H5W1 109.5 . .
C4W C5W H5W2 109.5 . .
H5W1 C5W H5W2 109.5 . .
C4W C5W H5W3 109.5 . .
H5W1 C5W H5W3 109.5 . .
H5W2 C5W H5W3 109.5 . .

loop_
_geom_bond_atom_site_label_1
_geom_bond_atom_site_label_2
_geom_bond_distance
_geom_bond_site_symmetry_2
O7 C47 1.255(5) .
O7 Zn1 2.043(3) 4_575
Zn1 O9 1.982(2) .
Zn1 O1 2.017(3) .
Zn1 O3 2.037(3) 1_655
Zn1 O5 2.042(3) 4_676
Zn1 O7 2.043(3) 4_576
Zn1 Zn2 2.9949(5) .
O8 C47 1.259(5) .
O8 Zn2 2.043(3) 4_575
Zn2 O10 1.996(2) .
Zn2 O4 2.026(3) 1_655
Zn2 O2 2.034(3) .
Zn2 O8 2.043(3) 4_576
Zn2 O6 2.046(3) 4_676
C1 C2 1.344(3) .
C1 C21 1.485(5) .
C1 C11 1.494(5) .
C11 C16 1.390(5) .
C11 C12 1.393(5) .
C12 C13 1.382(5) .
C12 H12 0.9500 .
C13 C14 1.384(5) .
C13 H13 0.9500 .
C14 C15 1.390(5) .
C14 C17 1.515(6) .
C15 C16 1.392(5) .
C15 H15 0.9500 .
C16 H16 0.9500 .
C17 O2 1.246(5) .
C17 O1 1.260(5) .
C21 C26 1.387(5) .
C21 C22 1.400(5) .
C22 C23 1.384(5) .
C22 H22 0.9500 .
C23 C24 1.392(5) .
C23 H23 0.9500 .
C24 C25 1.395(5) .
C24 C27 1.500(6) .
C25 C26 1.394(5) .
C25 H25 0.9500 .
C26 H26 0.9500 .
C27 O3 1.257(5) .
C27 O4 1.258(5) .
O3 Zn1 2.037(3) 1_455
O4 Zn2 2.026(3) 1_455
C2 C41 1.488(6) .
C2 C31 1.491(6) .
C31 C32 1.382(5) .
C31 C36 1.385(5) .
C32 C33 1.383(5) .
C32 H32 0.9500 .
C33 C34 1.377(5) .
C33 H33 0.9500 .
C34 C35 1.380(5) .
C34 C37 1.492(6) .
C35 C36 1.388(5) .
C35 H35 0.9500 .
C36 H36 0.9500 .
C37 O6 1.255(5) .
C37 O5 1.268(5) .
O5 Zn1 2.042(3) 4_475
O6 Zn2 2.046(3) 4_475
C41 C46 1.390(5) .
C41 C42 1.398(5) .
C42 C43 1.369(5) .
C42 H42 0.9500 .
C43 C44 1.384(5) .
C43 H43 0.9500 .
C44 C45 1.392(5) .
C44 C47 1.491(6) .
C45 C46 1.392(5) .
C45 H45 0.9500 .
C46 H46 0.9500 .
O9 H9A 0.828(18) .
O9 H9B 0.820(18) .
O10 H10A 0.844(18) .
O10 H10B 0.863(18) .
N1S C1S 1.327(5) .
N1S C4S 1.453(5) .
N1S C2S 1.490(5) .
C1S O1S 1.246(5) .
C1S H1S 0.9500 .
C2S C3S 1.508(5) .
C2S H2S1 0.9900 .
C2S H2S2 0.9900 .
C3S H3S1 0.9800 .
C3S H3S2 0.9800 .
C3S H3S3 0.9800 .
C4S C5S 1.496(5) .
C4S H4S1 0.9900 .
C4S H4S2 0.9900 .
C5S H5S1 0.9800 .
C5S H5S2 0.9800 .
C5S H5S3 0.9800 .
N1T C1T 1.334(5) .
N1T C4T 1.450(5) .
N1T C2T 1.463(6) .
C1T O1T 1.229(5) .
C1T H1T 0.9500 .
C2T C3T 1.492(6) .
C2T H2T1 0.9900 .
C2T H2T2 0.9900 .
C3T H3T1 0.9800 .
C3T H3T2 0.9800 .
C3T H3T3 0.9800 .
C4T C5T 1.517(6) .
C4T H4T1 0.9900 .
C4T H4T2 0.9900 .
C5T H5T1 0.9800 .
C5T H5T2 0.9800 .
C5T H5T3 0.9800 .
N1U C1U 1.308(5) .
N1U C2U 1.451(5) .
N1U C4U 1.483(5) .
C1U O1U 1.233(5) .
C1U H1U 0.9500 .
C2U C3U 1.475(6) .
C2U H2U1 0.9900 .
C2U H2U2 0.9900 .
C3U H3U1 0.9800 .
C3U H3U2 0.9800 .
C3U H3U3 0.9800 .
C4U C5U 1.495(6) .
C4U H4U1 0.9900 .
C4U H4U2 0.9900 .
C5U H5U1 0.9800 .
C5U H5U2 0.9800 .
C5U H5U3 0.9800 .
N1V C1V 1.325(8) .
N1V C2V 1.470(9) .
N1V C4V 1.483(8) .
C1V O1V 1.255(11) .
C1V H1V 0.9500 .
C2V C3V 1.501(11) .
C2V H2V1 0.9900 .
C2V H2V2 0.9900 .
C3V H3V1 0.9800 .
C3V H3V2 0.9800 .
C3V H3V3 0.9800 .
C4V C5V 1.467(9) .
C4V H4V1 0.9900 .
C4V H4V2 0.9900 .
C5V H5V1 0.9800 .
C5V H5V2 0.9800 .
C5V H5V3 0.9800 .
N1W C1W 1.326(14) .
N1W C4W 1.469(12) .
N1W C2W 1.487(13) .
C1W O1W 1.241(14) .
C1W H1W 0.9500 .
C2W C3W 1.502(14) .
C2W H2W1 0.9900 .
C2W H2W2 0.9900 .
C3W H3W1 0.9800 .
C3W H3W2 0.9800 .
C3W H3W3 0.9800 .
C4W C5W 1.509(13) .
C4W H4W1 0.9900 .
C4W H4W2 0.9900 .
C5W H5W1 0.9800 .
C5W H5W2 0.9800 .
C5W H5W3 0.9800 .

loop_
_geom_hbond_atom_site_label_D
_geom_hbond_atom_site_label_H
_geom_hbond_atom_site_label_A
_geom_hbond_distance_DH
_geom_hbond_distance_HA
_geom_hbond_distance_DA
_geom_hbond_angle_DHA
_geom_hbond_site_symmetry_A
O9 H9A O1T 0.828(18) 1.91(2) 2.712(4) 164(4) 1_656
O9 H9B O1S 0.820(18) 1.800(19) 2.615(4) 173(5) 1_665
O10 H10A O1W 0.844(18) 1.78(3) 2.61(2) 169(5) 1_656
O10 H10A O1V 0.844(18) 1.93(2) 2.757(9) 165(4) 1_656
O10 H10B O1U 0.863(18) 1.773(19) 2.629(4) 171(5) 1_655
